data_2235499
loop_
_publ_author_name
'Zhao, Jin-He'

_publ_section_title
;
 <i>catena</i>-Poly[[[tetraaqualanthanum(III)]-di-\m-isonicotinato-\k^4^<i>O</i>:<i>O</i>']
 chloride]
;
_journal_coeditor_code HY2530
_journal_issue 7
_journal_name_full 'Acta Crystallographica Section E'
_journal_page_first m972
_journal_paper_doi 10.1107/S1600536812027778
_journal_volume 68
_journal_year 2012
_chemical_formula_iupac '[La (C6 H4 N O2)2 (H2 O)4] Cl'
_chemical_formula_moiety 'C12 H16 La N2 O8 +, Cl -'
_chemical_formula_sum 'C12 H16 Cl La N2 O8'
_chemical_formula_weight 490.63
_chemical_name_systematic
;
<i>catena</i>-Poly[[[tetraaqualanthanum(III)]-di-\m-isonicotinato-
\k^4^<i>O</i>:<i>O</i>'] chloride]
;
_space_group_IT_number 60
_symmetry_cell_setting orthorhombic
_symmetry_space_group_name_Hall '-P 2n 2ab'
_symmetry_space_group_name_H-M 'P b c n'
_atom_sites_solution_hydrogens geom
_atom_sites_solution_primary direct
_atom_sites_solution_secondary difmap
_audit_creation_method SHELXL-97
_cell_angle_alpha 90.00
_cell_angle_beta 90.00
_cell_angle_gamma 90.00
_cell_formula_units_Z 4
_cell_length_a 8.987(3)
_cell_length_b 19.769(3)
_cell_length_c 10.305(3)
_cell_measurement_reflns_used 3778
_cell_measurement_temperature 296(2)
_cell_measurement_theta_max 28.25
_cell_measurement_theta_min 2.49
_cell_volume 1830.8(9)
_computing_cell_refinement 'SAINT (Bruker, 2007)'
_computing_data_collection 'SMART (Bruker, 2007)'
_computing_data_reduction 'SAINT (Bruker, 2007)'
_computing_molecular_graphics 'DIAMOND (Brandenburg, 1999)'
_computing_publication_material 'SHELXTL (Sheldrick, 2008)'
_computing_structure_refinement 'SHELXL97 (Sheldrick, 2008)'
_computing_structure_solution 'SHELXS97 (Sheldrick, 2008)'
_diffrn_ambient_temperature 296(2)
_diffrn_measured_fraction_theta_full 0.999
_diffrn_measured_fraction_theta_max 0.999
_diffrn_measurement_device_type 'Bruker SMART 1000 CCD'
_diffrn_measurement_method '\f and \w scans'
_diffrn_radiation_monochromator graphite
_diffrn_radiation_source 'fine-focus sealed tube'
_diffrn_radiation_type MoK\a
_diffrn_radiation_wavelength 0.71073
_diffrn_reflns_av_R_equivalents 0.0286
_diffrn_reflns_av_sigmaI/netI 0.0234
_diffrn_reflns_limit_h_max 10
_diffrn_reflns_limit_h_min -10
_diffrn_reflns_limit_k_max 23
_diffrn_reflns_limit_k_min -13
_diffrn_reflns_limit_l_max 11
_diffrn_reflns_limit_l_min -12
_diffrn_reflns_number 9336
_diffrn_reflns_theta_full 25.20
_diffrn_reflns_theta_max 25.20
_diffrn_reflns_theta_min 2.06
_exptl_absorpt_coefficient_mu 2.518
_exptl_absorpt_correction_T_max 0.4996
_exptl_absorpt_correction_T_min 0.4642
_exptl_absorpt_correction_type multi-scan
_exptl_absorpt_process_details '(SADABS; Sheldrick, 1996)'
_exptl_crystal_colour colorless
_exptl_crystal_density_diffrn 1.780
_exptl_crystal_density_method 'not measured'
_exptl_crystal_description block
_exptl_crystal_F_000 960
_exptl_crystal_size_max 0.36
_exptl_crystal_size_mid 0.34
_exptl_crystal_size_min 0.32
_refine_diff_density_max 0.457
_refine_diff_density_min -0.833
_refine_ls_extinction_method none
_refine_ls_goodness_of_fit_ref 1.068
_refine_ls_hydrogen_treatment constr
_refine_ls_matrix_type full
_refine_ls_number_parameters 110
_refine_ls_number_reflns 1652
_refine_ls_number_restraints 0
_refine_ls_restrained_S_all 1.068
_refine_ls_R_factor_all 0.0287
_refine_ls_R_factor_gt 0.0251
_refine_ls_shift/su_max 0.001
_refine_ls_shift/su_mean 0.000
_refine_ls_structure_factor_coef Fsqd
_refine_ls_weighting_details 'calc w=1/[\s^2^(Fo^2^)+(0.0232P)^2^+2.6828P] where P=(Fo^2^+2Fc^2^)/3'
_refine_ls_weighting_scheme calc
_refine_ls_wR_factor_gt 0.0561
_refine_ls_wR_factor_ref 0.0579
_reflns_number_gt 1442
_reflns_number_total 1652
_reflns_threshold_expression I>2\s(I)
_cod_data_source_file hy2530.cif
_cod_data_source_block I
_cod_database_code 2235499
_cod_database_fobs_code 2235499

loop_
_symmetry_equiv_pos_as_xyz
'x, y, z'
'-x+1/2, -y+1/2, z+1/2'
'-x, y, -z+1/2'
'x+1/2, -y+1/2, -z'
'-x, -y, -z'
'x-1/2, y-1/2, -z-1/2'
'x, -y, z-1/2'
'-x-1/2, y-1/2, z'

loop_
_atom_site_type_symbol
_atom_site_label
_atom_site_fract_x
_atom_site_fract_y
_atom_site_fract_z
_atom_site_U_iso_or_equiv
_atom_site_adp_type
_atom_site_calc_flag
_atom_site_refinement_flags
_atom_site_occupancy
_atom_site_symmetry_multiplicity
O O2 0.9557(3) 0.89408(12) -0.0984(2) 0.0408(6) Uani d . 1 1
La La1 1.0000 1.011578(11) 0.2500 0.02190(10) Uani d S 1 2
O O1 0.8975(3) 0.92871(11) 0.1000(2) 0.0377(5) Uani d . 1 1
O O3 1.2552(2) 1.04958(10) 0.3400(2) 0.0352(5) Uani d . 1 1
H H3A 1.2917 1.0890 0.3483 0.042 Uiso d R 1 1
H H3B 1.3240 1.0228 0.3163 0.042 Uiso d R 1 1
C C1 0.8975(3) 0.81153(15) 0.0573(3) 0.0260(6) Uani d . 1 1
C C2 0.8242(4) 0.79557(17) 0.1717(3) 0.0374(8) Uani d . 1 1
H H2 0.7884 0.8293 0.2262 0.045 Uiso calc R 1 1
O O4 0.7951(3) 0.95919(14) 0.3865(2) 0.0473(6) Uani d . 1 1
H H4C 0.7803 0.9566 0.4678 0.057 Uiso d R 1 1
H H4D 0.7123 0.9541 0.3480 0.057 Uiso d R 1 1
C C3 0.9497(4) 0.75920(16) -0.0183(3) 0.0366(8) Uani d . 1 1
H H3 1.0001 0.7681 -0.0952 0.044 Uiso calc R 1 1
N N1 0.8541(3) 0.67750(15) 0.1297(3) 0.0466(8) Uani d . 1 1
C C5 0.9265(5) 0.69354(18) 0.0216(4) 0.0500(10) Uani d . 1 1
H H5 0.9633 0.6587 -0.0297 0.060 Uiso calc R 1 1
C C6 0.8060(5) 0.7282(2) 0.2023(4) 0.0485(9) Uani d . 1 1
H H6 0.7567 0.7176 0.2790 0.058 Uiso calc R 1 1
C C7 0.9186(3) 0.88401(15) 0.0168(3) 0.0270(7) Uani d . 1 1
Cl Cl1 0.5000 0.94091(8) 0.2500 0.0543(4) Uani d S 1 2

loop_
_atom_site_aniso_label
_atom_site_aniso_U_11
_atom_site_aniso_U_22
_atom_site_aniso_U_33
_atom_site_aniso_U_12
_atom_site_aniso_U_13
_atom_site_aniso_U_23
O2 0.0554(15) 0.0312(12) 0.0358(13) -0.0011(11) 0.0088(11) 0.0112(10)
La1 0.02877(15) 0.01764(15) 0.01929(14) 0.000 -0.00134(9) 0.000
O1 0.0418(13) 0.0273(12) 0.0441(13) -0.0027(10) -0.0035(11) -0.0106(10)
O3 0.0358(12) 0.0247(11) 0.0450(12) -0.0076(9) 0.0005(10) -0.0071(10)
C1 0.0297(16) 0.0252(16) 0.0232(14) -0.0039(13) -0.0028(12) 0.0002(12)
C2 0.048(2) 0.0331(18) 0.0316(17) -0.0037(15) 0.0086(15) 0.0009(14)
O4 0.0318(13) 0.0836(19) 0.0265(11) -0.0182(12) -0.0036(9) 0.0118(12)
C3 0.050(2) 0.0280(17) 0.0322(17) -0.0020(15) 0.0090(15) 0.0005(14)
N1 0.0507(19) 0.0318(16) 0.057(2) -0.0095(14) 0.0008(16) 0.0117(15)
C5 0.067(3) 0.0247(18) 0.058(2) -0.0007(19) 0.007(2) -0.0048(17)
C6 0.053(2) 0.047(2) 0.045(2) -0.0104(18) 0.0123(19) 0.0156(18)
C7 0.0253(17) 0.0245(16) 0.0312(16) -0.0026(13) -0.0032(13) 0.0012(13)
Cl1 0.0349(7) 0.0595(9) 0.0687(9) 0.000 -0.0172(6) 0.000

loop_
_atom_type_symbol
_atom_type_description
_atom_type_scat_dispersion_real
_atom_type_scat_dispersion_imag
_atom_type_scat_source
C C 0.0033 0.0016 'International Tables Vol C Tables 4.2.6.8 and 6.1.1.4'
H H 0.0000 0.0000 'International Tables Vol C Tables 4.2.6.8 and 6.1.1.4'
N N 0.0061 0.0033 'International Tables Vol C Tables 4.2.6.8 and 6.1.1.4'
O O 0.0106 0.0060 'International Tables Vol C Tables 4.2.6.8 and 6.1.1.4'
La La -0.2871 2.4523 'International Tables Vol C Tables 4.2.6.8 and 6.1.1.4'
Cl Cl 0.1484 0.1585 'International Tables Vol C Tables 4.2.6.8 and 6.1.1.4'

loop_
_geom_angle_atom_site_label_1
_geom_angle_atom_site_label_2
_geom_angle_atom_site_label_3
_geom_angle_site_symmetry_1
_geom_angle_site_symmetry_3
_geom_angle
C7 O2 La1 . 5_775 140.0(2)
O1 La1 O1 . 3_755 95.35(11)
O1 La1 O2 . 7_576 148.28(8)
O1 La1 O2 3_755 7_576 99.69(8)
O1 La1 O2 . 5_775 99.69(8)
O1 La1 O2 3_755 5_775 148.28(8)
O2 La1 O2 7_576 5_775 81.66(11)
O1 La1 O4 . . 78.60(8)
O1 La1 O4 3_755 . 69.39(8)
O2 La1 O4 7_576 . 80.82(8)
O2 La1 O4 5_775 . 141.00(8)
O1 La1 O4 . 3_755 69.39(8)
O1 La1 O4 3_755 3_755 78.60(8)
O2 La1 O4 7_576 3_755 141.00(8)
O2 La1 O4 5_775 3_755 80.82(8)
O4 La1 O4 . 3_755 131.82(13)
O1 La1 O3 . . 139.41(7)
O1 La1 O3 3_755 . 68.40(7)
O2 La1 O3 7_576 . 72.31(8)
O2 La1 O3 5_775 . 82.19(8)
O4 La1 O3 . . 124.28(7)
O4 La1 O3 3_755 . 70.97(7)
O1 La1 O3 . 3_755 68.40(7)
O1 La1 O3 3_755 3_755 139.41(7)
O2 La1 O3 7_576 3_755 82.19(8)
O2 La1 O3 5_775 3_755 72.31(8)
O4 La1 O3 . 3_755 70.97(7)
O4 La1 O3 3_755 3_755 124.28(7)
O3 La1 O3 . 3_755 146.21(10)
C7 O1 La1 . . 149.0(2)
La1 O3 H3A . . 130.2
La1 O3 H3B . . 111.2
H3A O3 H3B . . 108.5
C3 C1 C2 . . 118.1(3)
C3 C1 C7 . . 121.0(3)
C2 C1 C7 . . 120.8(3)
C6 C2 C1 . . 118.1(3)
C6 C2 H2 . . 121.0
C1 C2 H2 . . 121.0
La1 O4 H4C . . 133.2
La1 O4 H4D . . 115.2
H4C O4 H4D . . 108.4
C1 C3 C5 . . 119.2(3)
C1 C3 H3 . . 120.4
C5 C3 H3 . . 120.4
C6 N1 C5 . . 117.0(3)
N1 C5 C3 . . 123.4(3)
N1 C5 H5 . . 118.3
C3 C5 H5 . . 118.3
N1 C6 C2 . . 124.3(3)
N1 C6 H6 . . 117.8
C2 C6 H6 . . 117.8
O1 C7 O2 . . 125.6(3)
O1 C7 C1 . . 117.7(3)
O2 C7 C1 . . 116.7(3)

loop_
_geom_bond_atom_site_label_1
_geom_bond_atom_site_label_2
_geom_bond_site_symmetry_2
_geom_bond_distance
O2 C7 . 1.249(4)
La1 O1 . 2.433(2)
La1 O2 7_576 2.465(2)
La1 O4 . 2.538(2)
La1 O3 . 2.585(2)
O1 C7 . 1.246(4)
O3 H3A . 0.8500
O3 H3B . 0.8500
C1 C3 . 1.377(4)
C1 C2 . 1.387(4)
C1 C7 . 1.504(4)
C2 C6 . 1.379(5)
C2 H2 . 0.9300
O4 H4C . 0.8500
O4 H4D . 0.8500
C3 C5 . 1.378(5)
C3 H3 . 0.9300
N1 C6 . 1.323(5)
N1 C5 . 1.328(5)
C5 H5 . 0.9300
C6 H6 . 0.9300

loop_
_geom_hbond_atom_site_label_D
_geom_hbond_atom_site_label_H
_geom_hbond_atom_site_label_A
_geom_hbond_site_symmetry_A
_geom_hbond_distance_DH
_geom_hbond_distance_HA
_geom_hbond_distance_DA
_geom_hbond_angle_DHA
O3 H3A N1 6_666 0.85 1.85 2.699(4) 175
O3 H3B Cl1 1_655 0.85 2.36 3.212(2) 175
O4 H4C O3 5_776 0.85 2.01 2.860(3) 180
O4 H4D Cl1 . 0.85 2.17 3.024(3) 180
